data_7222855
loop_
_publ_author_name
'Krug, J.'
'Sieg, L.'

_publ_section_title
;
 Die Struktur der Hochtemperatur-Modifikationen des Cu Br und Cu J
;
_journal_name_full
;
Zeitschrift fuer Naturforschung, Teil A. Physikalische Chemie, Kosmophysik 
(2,1947-32,1977)
;
_journal_page_first 369
_journal_page_last 371
_journal_volume 7
_journal_year 1952
_chemical_formula_sum 'Br Cu'
_chemical_name_systematic 'Cu Br'
_space_group_IT_number 204
_symmetry_space_group_name_Hall '-I 2 2 3'
_symmetry_space_group_name_H-M 'I m -3'
_cell_angle_alpha 90
_cell_angle_beta 90
_cell_angle_gamma 90
_cell_formula_units_Z 2
_cell_length_a 4.56
_cell_length_b 4.56
_cell_length_c 4.56
_cell_volume 94.819
_citation_journal_id_ASTM ZENAAU
_cod_data_source_file Krug_ZENAAU_1952_258.cif
_cod_data_source_block Br1Cu1
_cod_original_cell_volume 94.81881
_cod_original_formula_sum 'Br1 Cu1'
_cod_database_code 7222855

loop_
_symmetry_equiv_pos_as_xyz
x,y,z
-x,-y,z
x,-y,-z
-x,y,-z
z,x,y
-z,-x,y
z,-x,-y
-z,x,-y
y,z,x
y,-z,-x
-y,z,-x
-y,-z,x
-x,-y,-z
x,y,-z
-x,y,z
x,-y,z
-z,-x,-y
z,x,-y
-z,x,y
z,-x,y
-y,-z,-x
-y,z,x
y,-z,x
y,z,-x
x+1/2,y+1/2,z+1/2
-x+1/2,-y+1/2,z+1/2
x+1/2,-y+1/2,-z+1/2
-x+1/2,y+1/2,-z+1/2
z+1/2,x+1/2,y+1/2
-z+1/2,-x+1/2,y+1/2
z+1/2,-x+1/2,-y+1/2
-z+1/2,x+1/2,-y+1/2
y+1/2,z+1/2,x+1/2
y+1/2,-z+1/2,-x+1/2
-y+1/2,z+1/2,-x+1/2
-y+1/2,-z+1/2,x+1/2
-x+1/2,-y+1/2,-z+1/2
x+1/2,y+1/2,-z+1/2
-x+1/2,y+1/2,z+1/2
x+1/2,-y+1/2,z+1/2
-z+1/2,-x+1/2,-y+1/2
z+1/2,x+1/2,-y+1/2
-z+1/2,x+1/2,y+1/2
z+1/2,-x+1/2,y+1/2
-y+1/2,-z+1/2,-x+1/2
-y+1/2,z+1/2,x+1/2
y+1/2,-z+1/2,x+1/2
y+1/2,z+1/2,-x+1/2

loop_
_atom_site_label
_atom_site_type_symbol
_atom_site_fract_x
_atom_site_fract_y
_atom_site_fract_z
_atom_site_occupancy
_atom_site_U_iso_or_equiv
Br1 Br-1 0 0 0 1 0.0
Cu2 Cu+1 0.5 0.25 0 0.0476 0.0
Cu3 Cu+1 0.125 0.125 0.5 0.0476 0.0
Cu1 Cu+1 0 0 0.5 0.0476 0.0
